data_1557596
loop_
_publ_author_name
'Anandababu, Karunanithi'
'Muthuramalingam, Sethuraman'
'Velusamy, Marappan'
'Mayilmurugan, Ramasamy'

_publ_section_title
;
 Single-step benzene hydroxylation by cobalt(ii) catalysts via a
 cobalt(iii)-hydroperoxo intermediate
;
_journal_issue 8
_journal_name_full 'Catalysis Science &amp; Technology'
_journal_page_first 2540
_journal_page_last 2548
_journal_paper_doi 10.1039/C9CY02601K
_journal_volume 10
_journal_year 2020
_chemical_formula_sum 'C41 H44 B Cl Co N4'
_chemical_formula_weight 697.99
_space_group_crystal_system orthorhombic
_space_group_IT_number 19
_space_group_name_Hall 'P 2ac 2ab'
_space_group_name_H-M_alt 'P 21 21 21'
_audit_creation_method SHELXL-2014/6
_audit_update_record
;
2019-09-18 deposited with the CCDC.	2020-03-12 downloaded from the CCDC.
;
_cell_angle_alpha 90
_cell_angle_beta 90
_cell_angle_gamma 90
_cell_formula_units_Z 4
_cell_length_a 9.8205(9)
_cell_length_b 14.0434(11)
_cell_length_c 26.706(2)
_cell_measurement_temperature 293(2)
_cell_volume 3683.1(5)
_computing_structure_refinement 'SHELXL-2014/6 (Sheldrick, 2014)'
_diffrn_ambient_temperature 293(2)
_diffrn_measured_fraction_theta_full 0.924
_diffrn_measured_fraction_theta_max 0.925
_diffrn_radiation_type MoK\a
_diffrn_radiation_wavelength 0.71073
_diffrn_reflns_av_R_equivalents 0.0193
_diffrn_reflns_av_unetI/netI 0.0375
_diffrn_reflns_Laue_measured_fraction_full 0.924
_diffrn_reflns_Laue_measured_fraction_max 0.925
_diffrn_reflns_limit_h_max 10
_diffrn_reflns_limit_h_min -12
_diffrn_reflns_limit_k_max 15
_diffrn_reflns_limit_k_min -17
_diffrn_reflns_limit_l_max 31
_diffrn_reflns_limit_l_min -33
_diffrn_reflns_number 7559
_diffrn_reflns_point_group_measured_fraction_full 0.746
_diffrn_reflns_point_group_measured_fraction_max 0.742
_diffrn_reflns_theta_full 26.000
_diffrn_reflns_theta_max 26.366
_diffrn_reflns_theta_min 3.648
_exptl_absorpt_coefficient_mu 0.573
_exptl_crystal_density_diffrn 1.259
_exptl_crystal_F_000 1468
_refine_diff_density_max 1.051
_refine_diff_density_min -0.336
_refine_diff_density_rms 0.088
_refine_ls_abs_structure_details
;
 Flack x determined using 1285 quotients [(I+)-(I-)]/[(I+)+(I-)]
 (Parsons, Flack and Wagner, Acta Cryst. B69 (2013) 249-259).
;
_refine_ls_abs_structure_Flack 0.061(14)
_refine_ls_extinction_method none
_refine_ls_goodness_of_fit_ref 1.111
_refine_ls_hydrogen_treatment undef
_refine_ls_matrix_type full
_refine_ls_number_parameters 428
_refine_ls_number_reflns 5588
_refine_ls_number_restraints 0
_refine_ls_restrained_S_all 1.111
_refine_ls_R_factor_all 0.0925
_refine_ls_R_factor_gt 0.0828
_refine_ls_shift/su_max 0.000
_refine_ls_shift/su_mean 0.000
_refine_ls_structure_factor_coef Fsqd
_refine_ls_weighting_details 'w=1/[\s^2^(Fo^2^)+(0.1694P)^2^+0.1413P] where P=(Fo^2^+2Fc^2^)/3'
_refine_ls_weighting_scheme calc
_refine_ls_wR_factor_gt 0.2308
_refine_ls_wR_factor_ref 0.2458
_reflns_Friedel_coverage 0.430
_reflns_Friedel_fraction_full 0.517
_reflns_Friedel_fraction_max 0.508
_reflns_number_gt 4759
_reflns_number_total 5588
_reflns_threshold_expression 'I > 2\s(I)'
_cod_data_source_file c9cy02601k2.cif
_cod_data_source_block shelx_CCDC2
_cod_depositor_comments
;Adding full bibliography for 1557594--1557597.cif.

 Adding full bibliography for 1557594--1557597.cif.
;
_cod_database_code 1557596
_shelx_space_group_comment
;
The symmetry employed for this shelxl refinement is uniquely defined
by the following loop, which should always be used as a source of
symmetry information in preference to the above space-group names.
They are only intended as comments.
;
_shelxl_version_number 2014/6

loop_
_space_group_symop_operation_xyz
'x, y, z'
'-x+1/2, -y, z+1/2'
'-x, y+1/2, -z+1/2'
'x+1/2, -y+1/2, -z'

loop_
_atom_site_label
_atom_site_type_symbol
_atom_site_fract_x
_atom_site_fract_y
_atom_site_fract_z
_atom_site_U_iso_or_equiv
_atom_site_adp_type
_atom_site_occupancy
_atom_site_site_symmetry_order
_atom_site_calc_flag
_atom_site_refinement_flags_posn
_atom_site_refinement_flags_adp
_atom_site_refinement_flags_occupancy
_atom_site_disorder_assembly
_atom_site_disorder_group
Co1 Co 0.36445(10) 0.30077(7) 0.56591(3) 0.0578(3) Uani 1 1 d . . . . .
Cl1 Cl 0.4660(4) 0.2273(2) 0.49947(11) 0.1140(11) Uani 1 1 d . . . . .
C24 C 0.3205(6) 0.8594(4) 0.3075(2) 0.0472(13) Uani 1 1 d . . . . .
N1 N 0.2769(7) 0.4105(5) 0.5279(2) 0.0647(15) Uani 1 1 d . . . . .
C36 C 0.5501(6) 0.7750(4) 0.3310(2) 0.0459(13) Uani 1 1 d . . . . .
C18 C 0.3159(7) 0.6713(5) 0.3295(3) 0.0526(15) Uani 1 1 d . . . . .
N3 N 0.2582(9) 0.1845(5) 0.5915(2) 0.079(2) Uani 1 1 d . . . . .
C28 C 0.3296(9) 1.0240(5) 0.2788(3) 0.067(2) Uani 1 1 d . . . . .
C19 C 0.3784(9) 0.5991(5) 0.3025(3) 0.0633(18) Uani 1 1 d . . . . .
C35 C 0.4038(9) 0.7315(6) 0.4393(3) 0.0678(19) Uani 1 1 d . . . . .
C25 C 0.2142(8) 0.8460(5) 0.2732(3) 0.0628(17) Uani 1 1 d . . . . .
C30 C 0.3555(7) 0.7930(5) 0.4028(2) 0.0547(14) Uani 1 1 d . . . . .
C41 C 0.5913(9) 0.7724(5) 0.2805(3) 0.0659(18) Uani 1 1 d . . . . .
C26 C 0.1710(10) 0.9198(7) 0.2423(4) 0.083(3) Uani 1 1 d . . . . .
C29 C 0.3745(8) 0.9500(5) 0.3093(3) 0.0632(18) Uani 1 1 d . . . . .
C37 C 0.6527(7) 0.7818(6) 0.3661(3) 0.0663(19) Uani 1 1 d . . . . .
C23 C 0.1788(8) 0.6518(6) 0.3437(3) 0.069(2) Uani 1 1 d . . . . .
C27 C 0.2264(9) 1.0099(6) 0.2461(3) 0.072(2) Uani 1 1 d . . . . .
C20 C 0.3169(11) 0.5142(7) 0.2901(4) 0.089(3) Uani 1 1 d . . . . .
C39 C 0.8283(8) 0.7796(7) 0.3035(6) 0.097(4) Uani 1 1 d . . . . .
C40 C 0.7291(10) 0.7737(6) 0.2668(4) 0.079(3) Uani 1 1 d . . . . .
C22 C 0.1140(10) 0.5690(7) 0.3312(4) 0.086(3) Uani 1 1 d . . . . .
C21 C 0.1791(12) 0.4985(7) 0.3053(5) 0.093(3) Uani 1 1 d . . . . .
C31 C 0.2706(11) 0.8657(7) 0.4201(3) 0.083(3) Uani 1 1 d . . . . .
C1 C 0.3112(11) 0.4312(7) 0.4790(3) 0.083(2) Uani 1 1 d . . . . .
C32 C 0.2415(17) 0.8773(9) 0.4720(4) 0.116(5) Uani 1 1 d . . . . .
C38 C 0.7916(8) 0.7831(9) 0.3538(5) 0.101(4) Uani 1 1 d . . . . .
C34 C 0.3764(13) 0.7425(8) 0.4894(3) 0.090(3) Uani 1 1 d . . . . .
C8 C 0.1544(15) 0.1957(12) 0.6214(7) 0.125(5) Uani 1 1 d . . . . .
B1 B 0.3850(7) 0.7745(5) 0.3432(3) 0.0475(15) Uani 1 1 d . . . . .
C5 C 0.1780(14) 0.4607(7) 0.5484(5) 0.103(3) Uani 1 1 d . . . . .
C4 C 0.1090(16) 0.5363(9) 0.5213(6) 0.115(4) Uani 1 1 d . . . . .
C33 C 0.2932(14) 0.8150(9) 0.5053(3) 0.103(4) Uani 1 1 d . . . . .
C9 C 0.069(2) 0.1331(17) 0.6403(6) 0.154(7) Uani 1 1 d . . . . .
C10 C 0.099(4) 0.043(2) 0.6252(6) 0.232(18) Uani 1 1 d . . . . .
C3 C 0.1451(17) 0.5559(8) 0.4769(6) 0.106(4) Uani 1 1 d . . . . .
C2 C 0.2480(18) 0.5072(9) 0.4530(5) 0.119(4) Uani 1 1 d . . . . .
C11 C 0.219(4) 0.0183(11) 0.5958(7) 0.238(18) Uani 1 1 d . . . . .
C12 C 0.290(3) 0.0982(10) 0.5783(5) 0.185(11) Uani 1 1 d . . . . .
N4 N 0.5376(8) 0.3334(8) 0.6127(4) 0.109(3) Uani 1 1 d . . . . .
C16 C 0.629(2) 0.243(2) 0.6102(11) 0.197(10) Uani 1 1 d . . . . .
C15 C 0.508(4) 0.324(4) 0.6696(14) 0.36(3) Uani 1 1 d . . . . .
C17 C 0.595(3) 0.410(2) 0.5990(18) 0.40(3) Uani 1 1 d . . . . .
N2 N 0.2230(8) 0.3656(7) 0.6230(3) 0.084(2) Uani 1 1 d . . . . .
C7 C 0.1060(16) 0.289(4) 0.6163(6) 0.27(2) Uani 1 1 d . . . . .
C14 C 0.4078(19) 0.410(2) 0.6806(6) 0.169(9) Uani 1 1 d . . . . .
C6 C 0.151(3) 0.437(2) 0.6002(7) 0.243(17) Uani 1 1 d . . . . .
C13A C 0.270(4) 0.450(3) 0.6541(14) 0.250(14) Uiso 1 1 d . . . . .

loop_
_atom_site_aniso_label
_atom_site_aniso_U_11
_atom_site_aniso_U_22
_atom_site_aniso_U_33
_atom_site_aniso_U_23
_atom_site_aniso_U_13
_atom_site_aniso_U_12
Co1 0.0617(5) 0.0622(5) 0.0494(5) -0.0016(4) 0.0087(4) 0.0003(5)
Cl1 0.145(2) 0.118(2) 0.0796(14) -0.0013(15) 0.0490(17) 0.049(2)
C24 0.038(3) 0.054(3) 0.049(3) 0.007(3) 0.002(3) 0.003(3)
N1 0.073(4) 0.060(3) 0.061(3) 0.000(3) -0.004(3) 0.007(3)
C36 0.048(3) 0.040(3) 0.049(3) 0.004(2) -0.004(3) 0.003(2)
C18 0.050(3) 0.053(3) 0.055(3) 0.008(3) -0.012(3) -0.005(3)
N3 0.100(5) 0.081(4) 0.056(3) 0.005(3) 0.006(4) -0.031(4)
C28 0.072(5) 0.054(3) 0.076(5) 0.008(4) 0.011(4) 0.005(3)
C19 0.068(4) 0.049(3) 0.073(4) -0.008(3) -0.020(4) 0.002(3)
C35 0.087(5) 0.066(3) 0.051(3) 0.010(3) -0.005(4) 0.001(4)
C25 0.064(4) 0.056(3) 0.069(4) 0.004(4) -0.012(4) 0.007(3)
C30 0.052(3) 0.062(3) 0.051(3) -0.001(3) -0.002(3) -0.006(4)
C41 0.078(4) 0.059(3) 0.061(4) 0.002(3) 0.011(4) 0.011(4)
C26 0.079(5) 0.079(5) 0.091(6) 0.009(5) -0.040(5) 0.015(5)
C29 0.058(4) 0.053(3) 0.079(5) 0.010(3) -0.014(4) -0.001(3)
C37 0.047(3) 0.078(4) 0.074(5) 0.002(4) -0.009(3) 0.000(4)
C23 0.065(4) 0.079(5) 0.062(4) 0.016(4) -0.009(4) -0.015(4)
C27 0.075(5) 0.068(4) 0.073(5) 0.018(4) 0.003(5) 0.024(4)
C20 0.088(6) 0.068(5) 0.110(8) -0.001(5) -0.026(6) -0.003(5)
C39 0.047(4) 0.080(5) 0.164(11) 0.021(7) 0.032(6) 0.014(4)
C40 0.079(5) 0.063(4) 0.096(6) 0.014(5) 0.036(5) 0.012(4)
C22 0.080(6) 0.081(5) 0.096(6) 0.021(5) -0.026(5) -0.030(5)
C21 0.096(7) 0.071(5) 0.113(8) 0.015(6) -0.037(7) -0.022(5)
C31 0.095(6) 0.091(6) 0.062(4) -0.003(4) 0.014(5) 0.025(5)
C1 0.093(6) 0.092(5) 0.063(4) 0.016(4) -0.016(5) 0.001(5)
C32 0.164(12) 0.120(9) 0.066(5) -0.005(6) 0.038(8) 0.047(9)
C38 0.047(4) 0.125(9) 0.131(9) -0.017(8) 0.008(5) 0.002(5)
C34 0.114(7) 0.100(6) 0.057(4) 0.014(5) 0.010(6) -0.020(7)
C8 0.084(8) 0.129(10) 0.162(14) 0.037(10) 0.038(9) 0.002(8)
B1 0.049(4) 0.046(3) 0.048(3) 0.004(3) -0.003(3) 0.002(3)
C5 0.128(9) 0.080(6) 0.102(7) -0.006(5) 0.018(8) 0.038(6)
C4 0.118(9) 0.093(7) 0.133(10) -0.011(7) -0.012(9) 0.041(7)
C33 0.140(9) 0.115(8) 0.053(4) -0.003(5) 0.023(6) 0.007(8)
C9 0.160(14) 0.187(17) 0.114(11) 0.028(12) 0.013(11) -0.083(14)
C10 0.39(4) 0.23(2) 0.074(8) 0.014(11) -0.005(16) -0.22(3)
C3 0.126(9) 0.085(6) 0.107(8) -0.001(6) -0.017(9) 0.024(7)
C2 0.160(12) 0.095(7) 0.103(8) 0.032(7) -0.036(10) 0.015(9)
C11 0.48(5) 0.106(10) 0.127(12) -0.032(9) 0.10(2) -0.140(19)
C12 0.36(3) 0.100(8) 0.093(8) -0.028(7) 0.082(14) -0.100(14)
N4 0.059(4) 0.135(8) 0.132(8) 0.020(7) -0.009(5) -0.025(5)
C16 0.165(17) 0.203(19) 0.22(2) 0.044(19) -0.078(18) 0.042(17)
C15 0.30(3) 0.49(6) 0.28(3) 0.27(4) -0.24(3) -0.28(4)
C17 0.29(3) 0.26(3) 0.65(7) 0.29(4) -0.37(4) -0.21(3)
N2 0.080(5) 0.119(6) 0.052(3) -0.029(4) 0.012(4) 0.005(5)
C7 0.081(9) 0.63(8) 0.085(9) -0.09(3) 0.018(8) -0.01(2)
C14 0.127(11) 0.28(3) 0.104(10) -0.080(14) -0.052(10) 0.048(16)
C6 0.32(3) 0.27(3) 0.140(14) 0.119(17) 0.132(19) 0.21(3)

loop_
_atom_type_symbol
_atom_type_description
_atom_type_scat_dispersion_real
_atom_type_scat_dispersion_imag
_atom_type_scat_source
C C 0.0033 0.0016 'International Tables Vol C Tables 4.2.6.8 and 6.1.1.4'
H H 0.0000 0.0000 'International Tables Vol C Tables 4.2.6.8 and 6.1.1.4'
B B 0.0013 0.0007 'International Tables Vol C Tables 4.2.6.8 and 6.1.1.4'
Cl Cl 0.1484 0.1585 'International Tables Vol C Tables 4.2.6.8 and 6.1.1.4'
Co Co 0.3494 0.9721 'International Tables Vol C Tables 4.2.6.8 and 6.1.1.4'
N N 0.0061 0.0033 'International Tables Vol C Tables 4.2.6.8 and 6.1.1.4'

loop_
_geom_angle_atom_site_label_1
_geom_angle_atom_site_label_2
_geom_angle_atom_site_label_3
_geom_angle
_geom_angle_site_symmetry_1
_geom_angle_site_symmetry_3
_geom_angle_publ_flag
N1 Co1 N3 123.6(3) . . ?
N1 Co1 N4 117.4(4) . . ?
N3 Co1 N4 112.1(4) . . ?
N1 Co1 N2 76.8(3) . . ?
N3 Co1 N2 77.5(3) . . ?
N4 Co1 N2 90.5(4) . . ?
N1 Co1 Cl1 98.0(2) . . ?
N3 Co1 Cl1 97.0(2) . . ?
N4 Co1 Cl1 101.6(3) . . ?
N2 Co1 Cl1 167.9(2) . . ?
C29 C24 C25 115.6(6) . . ?
C29 C24 B1 119.9(6) . . ?
C25 C24 B1 124.5(6) . . ?
C5 N1 C1 117.4(8) . . ?
C5 N1 Co1 120.5(7) . . ?
C1 N1 Co1 121.9(6) . . ?
C37 C36 C41 116.3(7) . . ?
C37 C36 B1 125.6(6) . . ?
C41 C36 B1 118.0(6) . . ?
C19 C18 C23 114.5(7) . . ?
C19 C18 B1 125.3(6) . . ?
C23 C18 B1 120.2(7) . . ?
C8 N3 C12 117.7(12) . . ?
C8 N3 Co1 120.4(9) . . ?
C12 N3 Co1 121.9(10) . . ?
C27 C28 C29 120.4(7) . . ?
C20 C19 C18 124.4(8) . . ?
C34 C35 C30 123.3(9) . . ?
C26 C25 C24 121.0(7) . . ?
C35 C30 C31 115.2(7) . . ?
C35 C30 B1 121.6(6) . . ?
C31 C30 B1 122.9(6) . . ?
C40 C41 C36 121.7(8) . . ?
C27 C26 C25 121.2(8) . . ?
C24 C29 C28 123.2(7) . . ?
C36 C37 C38 123.5(9) . . ?
C22 C23 C18 122.6(9) . . ?
C28 C27 C26 118.5(7) . . ?
C19 C20 C21 118.6(10) . . ?
C40 C39 C38 120.2(8) . . ?
C39 C40 C41 119.7(9) . . ?
C23 C22 C21 121.5(9) . . ?
C22 C21 C20 118.4(9) . . ?
C30 C31 C32 121.7(9) . . ?
N1 C1 C2 121.0(11) . . ?
C33 C32 C31 119.5(10) . . ?
C39 C38 C37 118.6(10) . . ?
C33 C34 C35 120.0(10) . . ?
N3 C8 C9 130.8(19) . . ?
N3 C8 C7 108.5(14) . . ?
C9 C8 C7 116(2) . . ?
C30 B1 C18 106.4(5) . . ?
C30 B1 C36 111.4(5) . . ?
C18 B1 C36 111.4(5) . . ?
C30 B1 C24 112.2(5) . . ?
C18 B1 C24 110.5(5) . . ?
C36 B1 C24 105.1(5) . . ?
N1 C5 C6 114.1(11) . . ?
N1 C5 C4 121.8(11) . . ?
C6 C5 C4 124.0(12) . . ?
C3 C4 C5 119.6(13) . . ?
C32 C33 C34 120.2(9) . . ?
C8 C9 C10 112(2) . . ?
C9 C10 C11 123.3(16) . . ?
C4 C3 C2 122.0(12) . . ?
C3 C2 C1 118.0(12) . . ?
C12 C11 C10 113(2) . . ?
N3 C12 C11 123(2) . . ?
C17 N4 C15 116(3) . . ?
C17 N4 C16 115(2) . . ?
C15 N4 C16 95(2) . . ?
C17 N4 Co1 111.3(12) . . ?
C15 N4 Co1 113.7(9) . . ?
C16 N4 Co1 105.0(12) . . ?
N4 C15 C14 103.7(18) . . ?
C6 N2 C13A 80(2) . . ?
C6 N2 C7 94(2) . . ?
C13A N2 C7 144.1(18) . . ?
C6 N2 Co1 108.3(8) . . ?
C13A N2 Co1 120.0(16) . . ?
C7 N2 Co1 95.6(10) . . ?
C8 C7 N2 112.2(14) . . ?
C15 C14 C13A 133.9(19) . . ?
N2 C6 C5 119.9(14) . . ?
N2 C6 C13A 53.4(15) . . ?
C5 C6 C13A 127(3) . . ?
N2 C13A C14 103(2) . . ?
N2 C13A C6 46.5(13) . . ?
C14 C13A C6 146(2) . . ?

loop_
_geom_bond_atom_site_label_1
_geom_bond_atom_site_label_2
_geom_bond_distance
_geom_bond_site_symmetry_2
_geom_bond_publ_flag
Co1 N1 2.036(6) . ?
Co1 N3 2.054(7) . ?
Co1 N4 2.159(10) . ?
Co1 N2 2.253(7) . ?
Co1 Cl1 2.282(3) . ?
C24 C29 1.379(10) . ?
C24 C25 1.402(10) . ?
C24 B1 1.652(9) . ?
N1 C5 1.319(13) . ?
N1 C1 1.379(11) . ?
C36 C37 1.380(10) . ?
C36 C41 1.409(10) . ?
C36 B1 1.653(9) . ?
C18 C19 1.388(10) . ?
C18 C23 1.425(11) . ?
C18 B1 1.641(9) . ?
N3 C8 1.304(18) . ?
N3 C12 1.301(18) . ?
C28 C27 1.353(13) . ?
C28 C29 1.392(11) . ?
C19 C20 1.378(12) . ?
C35 C34 1.374(12) . ?
C35 C30 1.387(10) . ?
C25 C26 1.392(11) . ?
C30 C31 1.396(11) . ?
C30 B1 1.638(10) . ?
C41 C40 1.402(12) . ?
C26 C27 1.381(14) . ?
C37 C38 1.403(12) . ?
C23 C22 1.367(12) . ?
C20 C21 1.430(16) . ?
C39 C40 1.385(17) . ?
C39 C38 1.390(18) . ?
C22 C21 1.365(17) . ?
C31 C32 1.426(13) . ?
C1 C2 1.415(16) . ?
C32 C33 1.345(17) . ?
C34 C33 1.373(17) . ?
C8 C9 1.32(2) . ?
C8 C7 1.40(5) . ?
C5 C6 1.447(19) . ?
C5 C4 1.453(16) . ?
C4 C3 1.27(2) . ?
C9 C10 1.37(4) . ?
C10 C11 1.46(5) . ?
C3 C2 1.38(2) . ?
C11 C12 1.40(2) . ?
N4 C17 1.27(2) . ?
N4 C15 1.55(4) . ?
N4 C16 1.55(3) . ?
C15 C14 1.59(6) . ?
N2 C6 1.369(19) . ?
N2 C13A 1.52(4) . ?
N2 C7 1.58(4) . ?
C14 C13A 1.63(4) . ?
C6 C13A 1.86(5) . ?

loop_
_geom_torsion_atom_site_label_1
_geom_torsion_atom_site_label_2
_geom_torsion_atom_site_label_3
_geom_torsion_atom_site_label_4
_geom_torsion
_geom_torsion_site_symmetry_1
_geom_torsion_site_symmetry_2
_geom_torsion_site_symmetry_3
_geom_torsion_site_symmetry_4
_geom_torsion_publ_flag
C23 C18 C19 C20 -0.6(12) . . . . ?
B1 C18 C19 C20 -177.8(8) . . . . ?
C29 C24 C25 C26 1.8(12) . . . . ?
B1 C24 C25 C26 -176.1(8) . . . . ?
C34 C35 C30 C31 -2.8(13) . . . . ?
C34 C35 C30 B1 -177.2(9) . . . . ?
C37 C36 C41 C40 1.9(10) . . . . ?
B1 C36 C41 C40 179.2(7) . . . . ?
C24 C25 C26 C27 -3.2(15) . . . . ?
C25 C24 C29 C28 -0.9(12) . . . . ?
B1 C24 C29 C28 177.1(7) . . . . ?
C27 C28 C29 C24 1.4(13) . . . . ?
C41 C36 C37 C38 -2.1(12) . . . . ?
B1 C36 C37 C38 -179.1(9) . . . . ?
C19 C18 C23 C22 -0.7(11) . . . . ?
B1 C18 C23 C22 176.7(7) . . . . ?
C29 C28 C27 C26 -2.6(13) . . . . ?
C25 C26 C27 C28 3.5(15) . . . . ?
C18 C19 C20 C21 0.6(15) . . . . ?
C38 C39 C40 C41 0.7(15) . . . . ?
C36 C41 C40 C39 -1.3(12) . . . . ?
C18 C23 C22 C21 1.9(14) . . . . ?
C23 C22 C21 C20 -1.8(16) . . . . ?
C19 C20 C21 C22 0.6(16) . . . . ?
C35 C30 C31 C32 2.6(16) . . . . ?
B1 C30 C31 C32 176.9(11) . . . . ?
C5 N1 C1 C2 3.6(16) . . . . ?
Co1 N1 C1 C2 179.3(9) . . . . ?
C30 C31 C32 C33 -2(2) . . . . ?
C40 C39 C38 C37 -0.8(17) . . . . ?
C36 C37 C38 C39 1.6(17) . . . . ?
C30 C35 C34 C33 2.6(16) . . . . ?
C12 N3 C8 C9 -3(3) . . . . ?
Co1 N3 C8 C9 176.5(17) . . . . ?
C12 N3 C8 C7 -158.2(18) . . . . ?
Co1 N3 C8 C7 21(2) . . . . ?
C35 C30 B1 C18 60.7(8) . . . . ?
C31 C30 B1 C18 -113.3(8) . . . . ?
C35 C30 B1 C36 -60.9(8) . . . . ?
C31 C30 B1 C36 125.1(8) . . . . ?
C35 C30 B1 C24 -178.4(7) . . . . ?
C31 C30 B1 C24 7.7(10) . . . . ?
C19 C18 B1 C30 -133.2(7) . . . . ?
C23 C18 B1 C30 49.7(8) . . . . ?
C19 C18 B1 C36 -11.7(9) . . . . ?
C23 C18 B1 C36 171.3(6) . . . . ?
C19 C18 B1 C24 104.8(7) . . . . ?
C23 C18 B1 C24 -72.3(8) . . . . ?
C37 C36 B1 C30 5.1(9) . . . . ?
C41 C36 B1 C30 -171.9(6) . . . . ?
C37 C36 B1 C18 -113.5(7) . . . . ?
C41 C36 B1 C18 69.5(7) . . . . ?
C37 C36 B1 C24 126.8(7) . . . . ?
C41 C36 B1 C24 -50.2(7) . . . . ?
C29 C24 B1 C30 68.1(8) . . . . ?
C25 C24 B1 C30 -114.1(7) . . . . ?
C29 C24 B1 C18 -173.3(7) . . . . ?
C25 C24 B1 C18 4.5(9) . . . . ?
C29 C24 B1 C36 -53.0(8) . . . . ?
C25 C24 B1 C36 124.8(7) . . . . ?
C1 N1 C5 C6 -178(2) . . . . ?
Co1 N1 C5 C6 6(2) . . . . ?
C1 N1 C5 C4 -1.2(16) . . . . ?
Co1 N1 C5 C4 -177.0(10) . . . . ?
N1 C5 C4 C3 -1(2) . . . . ?
C6 C5 C4 C3 176(2) . . . . ?
C31 C32 C33 C34 2(2) . . . . ?
C35 C34 C33 C32 -2(2) . . . . ?
N3 C8 C9 C10 0(3) . . . . ?
C7 C8 C9 C10 154(2) . . . . ?
C8 C9 C10 C11 6(3) . . . . ?
C5 C4 C3 C2 0(2) . . . . ?
C4 C3 C2 C1 2(2) . . . . ?
N1 C1 C2 C3 -4(2) . . . . ?
C9 C10 C11 C12 -9(4) . . . . ?
C8 N3 C12 C11 -2(3) . . . . ?
Co1 N3 C12 C11 179(2) . . . . ?
C10 C11 C12 N3 7(4) . . . . ?
C17 N4 C15 C14 61(2) . . . . ?
C16 N4 C15 C14 -178.0(16) . . . . ?
Co1 N4 C15 C14 -69.4(19) . . . . ?
N3 C8 C7 N2 -52(2) . . . . ?
C9 C8 C7 N2 148.2(15) . . . . ?
C6 N2 C7 C8 161.6(15) . . . . ?
C13A N2 C7 C8 -119(3) . . . . ?
Co1 N2 C7 C8 52.8(15) . . . . ?
N4 C15 C14 C13A 49(3) . . . . ?
C13A N2 C6 C5 116(3) . . . . ?
C7 N2 C6 C5 -100(3) . . . . ?
Co1 N2 C6 C5 -2(4) . . . . ?
C7 N2 C6 C13A 144.2(17) . . . . ?
Co1 N2 C6 C13A -118.5(16) . . . . ?
N1 C5 C6 N2 -2(4) . . . . ?
C4 C5 C6 N2 -179(2) . . . . ?
N1 C5 C6 C13A 63(3) . . . . ?
C4 C5 C6 C13A -114(2) . . . . ?
C6 N2 C13A C14 -162(2) . . . . ?
C7 N2 C13A C14 115(4) . . . . ?
Co1 N2 C13A C14 -56(2) . . . . ?
C7 N2 C13A C6 -83(3) . . . . ?
Co1 N2 C13A C6 105.5(14) . . . . ?
C15 C14 C13A N2 18(4) . . . . ?
C15 C14 C13A C6 -6(7) . . . . ?
C5 C6 C13A N2 -103(2) . . . . ?
N2 C6 C13A C14 33(4) . . . . ?
C5 C6 C13A C14 -69(5) . . . . ?
